data_2221200
loop_
_publ_author_name
'Gallagher, John F.'
'Donnelly, Katie'
'Lough, Alan J.'

_publ_section_title
;
 2-Fluoro-<i>N</i>-(2-fluorobenzoyl)-<i>N</i>-(2-pyridyl)benzamide
;
_journal_coeditor_code TK2358
_journal_issue 3
_journal_name_full 'Acta Crystallographica Section E'
_journal_page_first o486
_journal_page_last o487
_journal_paper_doi 10.1107/S1600536809002189
_journal_volume 65
_journal_year 2009
_chemical_formula_iupac 'C19 H12 F2 N2 O2'
_chemical_formula_moiety 'C19 H12 F2 N2 O2'
_chemical_formula_structural 'C19 H12 F2 N2 O2'
_chemical_formula_sum 'C19 H12 F2 N2 O2'
_chemical_formula_weight 338.31
_chemical_melting_point 367
_chemical_name_systematic
;
2-Fluoro-<i>N</i>-(2-fluorobenzoyl)-<i>N</i>-(2-pyridyl)benzamide
;
_space_group_IT_number 14
_symmetry_cell_setting monoclinic
_symmetry_space_group_name_Hall '-P 2ybc'
_symmetry_space_group_name_H-M 'P 1 21/c 1'
_atom_sites_solution_hydrogens geom
_atom_sites_solution_primary direct
_atom_sites_solution_secondary difmap
_cell_angle_alpha 90
_cell_angle_beta 104.145(2)
_cell_angle_gamma 90
_cell_formula_units_Z 8
_cell_length_a 8.7421(3)
_cell_length_b 20.4270(8)
_cell_length_c 17.8175(5)
_cell_measurement_reflns_used 8844
_cell_measurement_temperature 150.0(10)
_cell_measurement_theta_max 27.48
_cell_measurement_theta_min 2.55
_cell_volume 3085.29(18)
_computing_cell_refinement 'DENZO-SMN (Otwinowski & Minor, 1997)'
_computing_data_collection 'KappaCCD Server Software (Nonius, 1997)'
_computing_data_reduction 'DENZO-SMN (Otwinowski & Minor, 1997)'
_computing_molecular_graphics 'PLATON (Spek, 2003)'
_computing_publication_material 'SHELXL97 (Sheldrick, 2008) and PREP8 (Ferguson, 1998)'
_computing_structure_refinement 'SHELXL97 (Sheldrick, 2008) and SORTX (McArdle, 1995)'
_computing_structure_solution 'SHELXS97 (Sheldrick, 2008)'
_diffrn_ambient_temperature 150.0(10)
_diffrn_measured_fraction_theta_full 0.995
_diffrn_measured_fraction_theta_max 0.995
_diffrn_measurement_device 'Nonius KappaCCD'
_diffrn_measurement_method '\f, and \w scans with \k offsets'
_diffrn_radiation_monochromator graphite
_diffrn_radiation_source 'fine-focus sealed X-ray tube'
_diffrn_radiation_type 'Molybdenum K\a'
_diffrn_radiation_wavelength 0.71073
_diffrn_reflns_av_R_equivalents 0.073
_diffrn_reflns_av_sigmaI/netI 0.089
_diffrn_reflns_limit_h_max 10
_diffrn_reflns_limit_h_min -11
_diffrn_reflns_limit_k_max 26
_diffrn_reflns_limit_k_min -26
_diffrn_reflns_limit_l_max 23
_diffrn_reflns_limit_l_min -19
_diffrn_reflns_number 7253
_diffrn_reflns_theta_full 27.5
_diffrn_reflns_theta_max 27.5
_diffrn_reflns_theta_min 2.6
_diffrn_standards_number 8844
_exptl_absorpt_coefficient_mu 0.112
_exptl_absorpt_correction_T_max 0.988
_exptl_absorpt_correction_T_min 0.850
_exptl_absorpt_correction_type multi-scan
_exptl_absorpt_process_details '(SORTAV; Blessing, 1995)'
_exptl_crystal_colour colourless
_exptl_crystal_density_diffrn 1.457
_exptl_crystal_description block
_exptl_crystal_F_000 1392
_exptl_crystal_size_max 0.30
_exptl_crystal_size_mid 0.14
_exptl_crystal_size_min 0.12
_refine_diff_density_max 0.29
_refine_diff_density_min -0.35
_refine_ls_extinction_method none
_refine_ls_goodness_of_fit_ref 0.99
_refine_ls_hydrogen_treatment constr
_refine_ls_matrix_type full
_refine_ls_number_parameters 461
_refine_ls_number_reflns 7044
_refine_ls_number_restraints 12
_refine_ls_restrained_S_all 0.99
_refine_ls_R_factor_all 0.130
_refine_ls_R_factor_gt 0.054
_refine_ls_shift/su_max_lt 0.001
_refine_ls_shift/su_mean 0.000
_refine_ls_structure_factor_coef Fsqd
_refine_ls_weighting_details 'w=1/[\s^2^(Fo^2^)+(0.0741P)^2^] where P=(Fo^2^+2Fc^2^)/3'
_refine_ls_weighting_scheme calc
_refine_ls_wR_factor_gt 0.117
_refine_ls_wR_factor_ref 0.150
_reflns_number_gt 3758
_reflns_number_total 7044
_reflns_threshold_expression I>2\s(I)
_cod_data_source_file tk2358.cif
_cod_data_source_block I
_cod_original_sg_symbol_H-M 'P 21/c'
_cod_database_code 2221200
_cod_database_fobs_code 2221200

loop_
_symmetry_equiv_pos_as_xyz
'x, y, z'
'-x, y+1/2, -z+1/2'
'-x, -y, -z'
'x, -y-1/2, z-1/2'

loop_
_atom_site_type_symbol
_atom_site_label
_atom_site_fract_x
_atom_site_fract_y
_atom_site_fract_z
_atom_site_U_iso_or_equiv
_atom_site_adp_type
_atom_site_calc_flag
_atom_site_refinement_flags
_atom_site_occupancy
_atom_site_disorder_assembly
_atom_site_disorder_group
F F12A 0.92767(18) 0.06141(7) 0.57392(7) 0.0448(4) Uani d . 1 A -1
O O1A 0.9098(2) 0.11920(8) 0.36102(9) 0.0388(5) Uani d . 1 A -1
C C1A 0.8666(3) 0.11698(11) 0.42060(12) 0.0275(5) Uani d . 1 A -1
N N1A 0.8933(2) 0.17057(9) 0.47236(10) 0.0253(4) Uani d . 1 A -1
C C11A 0.7887(3) 0.05768(11) 0.44252(12) 0.0258(5) Uani d . 1 A -1
C C12A 0.8199(3) 0.03140(11) 0.51633(13) 0.0297(6) Uani d . 1 A -1
C C13A 0.7479(3) -0.02385(12) 0.53475(14) 0.0359(6) Uani d . 1 A -1
C C14A 0.6365(3) -0.05401(13) 0.47674(17) 0.0418(7) Uani d . 1 A -1
C C15A 0.6029(3) -0.03026(13) 0.40146(16) 0.0420(7) Uani d . 1 A -1
C C16A 0.6804(3) 0.02463(12) 0.38468(14) 0.0342(6) Uani d . 1 A -1
C C21A 0.9919(3) 0.22331(11) 0.45829(11) 0.0236(5) Uani d . 1 A -1
N N22A 0.9235(2) 0.28159(9) 0.45101(10) 0.0287(5) Uani d . 1 A -1
C C23A 1.0123(3) 0.33207(12) 0.43746(13) 0.0342(6) Uani d . 1 A -1
C C24A 1.1639(3) 0.32577(13) 0.42965(13) 0.0349(6) Uani d . 1 A -1
C C25A 1.2317(3) 0.26415(13) 0.43804(13) 0.0352(6) Uani d . 1 A -1
C C26A 1.1448(3) 0.21177(12) 0.45259(13) 0.0321(6) Uani d . 1 A -1
O O2A 0.65467(19) 0.16567(8) 0.50477(8) 0.0318(4) Uani d . 1 A -1
C C2A 0.7900(3) 0.18421(11) 0.52090(12) 0.0245(5) Uani d . 1 A -1
C C31A 0.8623(3) 0.21946(11) 0.59384(12) 0.0232(5) Uani d . 1 A -1
C C32A 0.7764(3) 0.26714(11) 0.62237(12) 0.0265(5) Uani d . 1 A -1
C C33A 0.8292(3) 0.29479(11) 0.69417(13) 0.0298(6) Uani d . 1 A -1
C C34A 0.9731(3) 0.27489(12) 0.74019(13) 0.0296(6) Uani d . 1 A -1
C C35A 1.0635(3) 0.22887(11) 0.71327(12) 0.0270(5) Uani d . 1 A -1
C C36A 1.0083(3) 0.20202(11) 0.64032(13) 0.0269(5) Uani d . 1 A -1
F F32A 0.63827(17) 0.28808(7) 0.57553(8) 0.0344(5) Uani d PU 0.930(4) B -2
F F36A 1.116(2) 0.1620(10) 0.6169(10) 0.039(7) Uani d PU 0.070(4) B -3
F F12B 0.31068(16) 0.18071(7) 0.12221(7) 0.0369(4) Uani d . 1 . .
O O1B 0.3159(2) 0.12056(8) 0.33481(8) 0.0338(4) Uani d . 1 . .
C C1B 0.3604(3) 0.12421(11) 0.27555(12) 0.0255(5) Uani d . 1 . .
N N1B 0.3322(2) 0.07118(9) 0.22248(10) 0.0226(4) Uani d . 1 . .
C C11B 0.4330(3) 0.18597(11) 0.25606(12) 0.0228(5) Uani d . 1 . .
C C12B 0.3982(3) 0.21466(11) 0.18366(12) 0.0261(5) Uani d . 1 . .
C C13B 0.4425(3) 0.27768(12) 0.17050(14) 0.0331(6) Uani d . 1 . .
C C14B 0.5283(3) 0.31302(12) 0.23274(15) 0.0369(6) Uani d . 1 . .
C C15B 0.5697(3) 0.28541(12) 0.30609(14) 0.0343(6) Uani d . 1 . .
C C16B 0.5208(3) 0.22290(12) 0.31764(12) 0.0276(6) Uani d . 1 . .
O O2B 0.57182(18) 0.07792(8) 0.19299(8) 0.0287(4) Uani d . 1 . .
C C2B 0.4384(3) 0.05560(11) 0.17782(12) 0.0226(5) Uani d . 1 . .
C C21B 0.2073(3) 0.02639(11) 0.22749(12) 0.0240(5) Uani d . 1 . .
N N22B 0.2476(2) -0.03583(9) 0.23967(10) 0.0266(5) Uani d . 1 . .
C C23B 0.1297(3) -0.07729(12) 0.24352(13) 0.0303(6) Uani d . 1 . .
C C24B -0.0238(3) -0.05737(12) 0.23712(13) 0.0297(6) Uani d . 1 . .
C C25B -0.0610(3) 0.00756(12) 0.22546(13) 0.0313(6) Uani d . 1 . .
C C26B 0.0564(3) 0.05108(12) 0.21966(13) 0.0282(6) Uani d . 1 . .
F F32B 0.59097(16) -0.05992(7) 0.15023(8) 0.0399(4) Uani d . 1 . .
C C31B 0.3775(3) 0.01289(11) 0.10932(12) 0.0231(5) Uani d . 1 . .
C C32B 0.4601(3) -0.04192(11) 0.09556(13) 0.0268(5) Uani d . 1 . .
C C33B 0.4133(3) -0.07992(12) 0.03030(14) 0.0329(6) Uani d . 1 . .
C C34B 0.2801(3) -0.06149(12) -0.02500(13) 0.0322(6) Uani d . 1 . .
C C35B 0.1943(3) -0.00704(12) -0.01392(13) 0.0301(6) Uani d . 1 . .
C C36B 0.2418(3) 0.02922(12) 0.05330(12) 0.0272(5) Uani d . 1 . .
H H13A 0.7738 -0.0409 0.5859 0.043 Uiso calc R 1 A -1
H H14A 0.5822 -0.0915 0.4884 0.050 Uiso calc R 1 A -1
H H15A 0.5271 -0.0517 0.3617 0.050 Uiso calc R 1 A -1
H H16A 0.6595 0.0401 0.3329 0.041 Uiso calc R 1 A -1
H H23A 0.9672 0.3746 0.4330 0.041 Uiso calc R 1 A -1
H H24A 1.2208 0.3627 0.4188 0.042 Uiso calc R 1 A -1
H H25A 1.3370 0.2582 0.4338 0.042 Uiso calc R 1 A -1
H H26A 1.1882 0.1689 0.4586 0.039 Uiso calc R 1 A -1
H H32A 0.6778 0.2809 0.5908 0.032 Uiso calc PR 0.070(4) B -1
H H33A 0.7682 0.3270 0.7120 0.036 Uiso calc R 1 A -1
H H34A 1.0101 0.2929 0.7905 0.036 Uiso calc R 1 A -1
H H35A 1.1628 0.2158 0.7448 0.032 Uiso calc R 1 A -1
H H36A 1.0716 0.1711 0.6218 0.032 Uiso calc PR 0.930(4) B -1
H H13B 0.4148 0.2962 0.1201 0.040 Uiso calc R 1 . .
H H14B 0.5593 0.3566 0.2253 0.044 Uiso calc R 1 . .
H H15B 0.6316 0.3096 0.3483 0.041 Uiso calc R 1 . .
H H16B 0.5472 0.2047 0.3682 0.033 Uiso calc R 1 . .
H H23B 0.1536 -0.1226 0.2510 0.036 Uiso calc R 1 . .
H H24B -0.1027 -0.0883 0.2408 0.036 Uiso calc R 1 . .
H H25B -0.1657 0.0224 0.2214 0.038 Uiso calc R 1 . .
H H26B 0.0347 0.0964 0.2106 0.034 Uiso calc R 1 . .
H H33B 0.4711 -0.1179 0.0234 0.039 Uiso calc R 1 . .
H H34B 0.2472 -0.0865 -0.0711 0.039 Uiso calc R 1 . .
H H35B 0.1030 0.0054 -0.0523 0.036 Uiso calc R 1 . .
H H36B 0.1809 0.0659 0.0614 0.033 Uiso calc R 1 . .

loop_
_atom_site_aniso_label
_atom_site_aniso_U_11
_atom_site_aniso_U_22
_atom_site_aniso_U_33
_atom_site_aniso_U_12
_atom_site_aniso_U_13
_atom_site_aniso_U_23
F12A 0.0657(11) 0.0363(9) 0.0259(7) -0.0103(8) -0.0013(7) 0.0017(6)
O1A 0.0593(13) 0.0352(11) 0.0259(9) -0.0102(9) 0.0179(8) -0.0037(8)
C1A 0.0307(14) 0.0275(14) 0.0235(12) -0.0019(11) 0.0050(10) 0.0008(10)
N1A 0.0333(12) 0.0219(11) 0.0227(10) -0.0053(9) 0.0106(8) -0.0023(8)
C11A 0.0302(14) 0.0217(13) 0.0266(12) -0.0002(11) 0.0089(10) -0.0014(10)
C12A 0.0373(15) 0.0245(14) 0.0269(12) -0.0012(12) 0.0074(11) -0.0011(10)
C13A 0.0472(17) 0.0249(14) 0.0397(14) 0.0030(13) 0.0186(13) 0.0065(11)
C14A 0.0358(16) 0.0250(15) 0.0669(19) -0.0029(12) 0.0169(14) 0.0046(13)
C15A 0.0334(16) 0.0279(16) 0.0592(18) -0.0049(12) 0.0006(13) -0.0053(13)
C16A 0.0368(15) 0.0296(15) 0.0324(13) 0.0016(12) 0.0009(11) -0.0026(11)
C21A 0.0315(14) 0.0205(13) 0.0194(11) -0.0035(11) 0.0071(10) -0.0006(9)
N22A 0.0347(12) 0.0244(12) 0.0278(10) -0.0027(9) 0.0092(9) 0.0010(8)
C23A 0.0446(17) 0.0252(14) 0.0323(13) -0.0037(12) 0.0084(11) 0.0034(11)
C24A 0.0375(16) 0.0368(17) 0.0309(13) -0.0140(13) 0.0095(11) -0.0027(11)
C25A 0.0318(15) 0.0418(17) 0.0349(14) -0.0049(13) 0.0137(11) -0.0055(12)
C26A 0.0338(15) 0.0306(15) 0.0330(13) 0.0002(12) 0.0103(11) -0.0019(11)
O2A 0.0271(10) 0.0336(10) 0.0347(9) -0.0057(8) 0.0073(7) -0.0030(7)
C2A 0.0285(14) 0.0199(13) 0.0254(12) 0.0004(11) 0.0074(10) 0.0025(9)
C31A 0.0254(13) 0.0214(13) 0.0252(11) -0.0034(10) 0.0107(10) 0.0006(9)
C32A 0.0248(13) 0.0260(14) 0.0289(12) -0.0008(11) 0.0070(10) 0.0041(10)
C33A 0.0383(16) 0.0238(14) 0.0308(13) 0.0015(11) 0.0148(11) -0.0040(10)
C34A 0.0370(15) 0.0306(15) 0.0232(12) -0.0077(12) 0.0109(11) -0.0041(10)
C35A 0.0279(14) 0.0279(14) 0.0249(12) -0.0020(11) 0.0056(10) -0.0006(10)
C36A 0.0297(14) 0.0236(13) 0.0305(12) -0.0014(11) 0.0134(11) -0.0013(10)
F32A 0.0323(10) 0.0337(10) 0.0364(9) 0.0058(7) 0.0067(7) 0.0020(7)
F36A 0.049(10) 0.041(10) 0.028(9) 0.007(7) 0.009(7) -0.010(7)
F12B 0.0475(9) 0.0340(9) 0.0248(7) -0.0040(7) 0.0002(6) 0.0016(6)
O1B 0.0453(11) 0.0324(10) 0.0273(9) -0.0073(8) 0.0159(8) -0.0026(7)
C1B 0.0245(13) 0.0264(14) 0.0246(12) 0.0022(11) 0.0040(10) -0.0003(10)
N1B 0.0238(11) 0.0220(11) 0.0236(10) -0.0032(8) 0.0087(8) -0.0031(8)
C11B 0.0220(12) 0.0199(13) 0.0272(12) 0.0028(10) 0.0073(10) -0.0008(10)
C12B 0.0262(14) 0.0254(14) 0.0259(12) -0.0004(10) 0.0048(10) -0.0012(10)
C13B 0.0346(15) 0.0286(15) 0.0373(14) 0.0027(12) 0.0112(12) 0.0057(11)
C14B 0.0344(16) 0.0231(15) 0.0543(17) -0.0028(12) 0.0130(13) 0.0028(12)
C15B 0.0288(15) 0.0289(15) 0.0428(15) -0.0039(11) 0.0043(11) -0.0089(11)
C16B 0.0258(13) 0.0291(14) 0.0267(12) 0.0024(11) 0.0041(10) -0.0017(10)
O2B 0.0230(10) 0.0303(10) 0.0324(9) -0.0024(8) 0.0061(7) -0.0030(7)
C2B 0.0226(13) 0.0181(12) 0.0266(12) 0.0027(10) 0.0051(10) 0.0035(9)
C21B 0.0282(14) 0.0243(14) 0.0205(11) -0.0017(11) 0.0081(9) -0.0014(9)
N22B 0.0271(11) 0.0230(12) 0.0300(10) -0.0004(9) 0.0076(8) 0.0016(8)
C23B 0.0314(15) 0.0214(13) 0.0385(14) -0.0021(11) 0.0093(11) 0.0051(11)
C24B 0.0265(14) 0.0324(15) 0.0302(13) -0.0038(11) 0.0066(10) 0.0026(11)
C25B 0.0247(14) 0.0377(16) 0.0320(13) 0.0000(12) 0.0077(10) -0.0031(11)
C26B 0.0269(14) 0.0223(13) 0.0350(13) 0.0041(11) 0.0069(10) -0.0016(10)
F32B 0.0325(8) 0.0372(9) 0.0440(8) 0.0094(7) -0.0021(7) -0.0055(7)
C31B 0.0249(13) 0.0213(13) 0.0247(11) -0.0005(10) 0.0092(10) 0.0012(9)
C32B 0.0214(13) 0.0289(14) 0.0294(12) -0.0007(11) 0.0050(10) 0.0001(10)
C33B 0.0351(16) 0.0282(14) 0.0369(14) 0.0022(12) 0.0117(12) -0.0081(11)
C34B 0.0336(15) 0.0353(16) 0.0276(13) -0.0044(12) 0.0076(11) -0.0082(11)
C35B 0.0271(14) 0.0335(15) 0.0273(12) -0.0007(12) 0.0020(10) 0.0016(11)
C36B 0.0239(13) 0.0298(14) 0.0282(12) 0.0026(11) 0.0070(10) -0.0006(10)

loop_
_atom_type_symbol
_atom_type_description
_atom_type_scat_dispersion_real
_atom_type_scat_dispersion_imag
_atom_type_scat_source
C C 0.0033 0.0016 'International Tables Vol C Tables 4.2.6.8 and 6.1.1.4'
H H 0.0000 0.0000 'International Tables Vol C Tables 4.2.6.8 and 6.1.1.4'
N N 0.0061 0.0033 'International Tables Vol C Tables 4.2.6.8 and 6.1.1.4'
O O 0.0106 0.0060 'International Tables Vol C Tables 4.2.6.8 and 6.1.1.4'
F F 0.0171 0.0103 'International Tables Vol C Tables 4.2.6.8 and 6.1.1.4'

loop_
_geom_angle_atom_site_label_1
_geom_angle_atom_site_label_2
_geom_angle_atom_site_label_3
_geom_angle_site_symmetry_1
_geom_angle_site_symmetry_3
_geom_angle
_geom_angle_publ_flag
O1A C1A N1A . . 120.4(2) ?
O1A C1A C11A . . 121.4(2) ?
N1A C1A C11A . . 118.18(18) ?
C1A N1A C2A . . 121.35(18) ?
C1A N1A C21A . . 118.44(16) ?
C2A N1A C21A . . 117.10(17) ?
C12A C11A C16A . . 117.1(2) ?
C12A C11A C1A . . 124.6(2) ?
C16A C11A C1A . . 118.2(2) ?
F12A C12A C13A . . 117.7(2) ?
F12A C12A C11A . . 118.8(2) ?
C13A C12A C11A . . 123.4(2) ?
C12A C13A C14A . . 118.0(2) ?
C12A C13A H13A . . 121.0 ?
C14A C13A H13A . . 121.0 ?
C13A C14A C15A . . 120.8(2) ?
C13A C14A H14A . . 119.6 ?
C15A C14A H14A . . 119.6 ?
C16A C15A C14A . . 119.6(2) ?
C16A C15A H15A . . 120.2 ?
C14A C15A H15A . . 120.2 ?
C15A C16A C11A . . 121.0(2) ?
C15A C16A H16A . . 119.5 ?
C11A C16A H16A . . 119.5 ?
N22A C21A C26A . . 124.5(2) ?
N22A C21A N1A . . 114.50(19) ?
C26A C21A N1A . . 121.0(2) ?
C21A N22A C23A . . 116.1(2) ?
N22A C23A C24A . . 124.0(2) ?
N22A C23A H23A . . 118.0 ?
C24A C23A H23A . . 118.0 ?
C23A C24A C25A . . 118.3(2) ?
C23A C24A H24A . . 120.9 ?
C25A C24A H24A . . 120.9 ?
C26A C25A C24A . . 119.1(2) ?
C26A C25A H25A . . 120.4 ?
C24A C25A H25A . . 120.4 ?
C25A C26A C21A . . 118.0(2) ?
C25A C26A H26A . . 121.0 ?
C21A C26A H26A . . 121.0 ?
O2A C2A N1A . . 121.6(2) ?
O2A C2A C31A . . 122.89(19) ?
N1A C2A C31A . . 115.42(19) ?
C36A C31A C32A . . 117.3(2) ?
C36A C31A C2A . . 122.0(2) ?
C32A C31A C2A . . 120.3(2) ?
C33A C32A C31A . . 122.5(2) ?
C33A C32A H32A . . 118.7 ?
C31A C32A H32A . . 118.7 ?
C32A C33A C34A . . 118.8(2) ?
C32A C33A H33A . . 120.6 ?
C34A C33A H33A . . 120.6 ?
C33A C34A C35A . . 120.4(2) ?
C33A C34A H34A . . 119.8 ?
C35A C34A H34A . . 119.8 ?
C36A C35A C34A . . 119.8(2) ?
C36A C35A H35A . . 120.1 ?
C34A C35A H35A . . 120.1 ?
C35A C36A C31A . . 121.1(2) ?
C35A C36A H36A . . 119.4 ?
C31A C36A H36A . . 119.4 ?
O1B C1B N1B . . 119.5(2) ?
O1B C1B C11B . . 119.99(19) ?
N1B C1B C11B . . 120.36(18) ?
C2B N1B C1B . . 121.40(18) ?
C2B N1B C21B . . 120.51(17) ?
C1B N1B C21B . . 116.97(16) ?
C12B C11B C16B . . 117.3(2) ?
C12B C11B C1B . . 124.6(2) ?
C16B C11B C1B . . 117.23(19) ?
F12B C12B C13B . . 117.6(2) ?
F12B C12B C11B . . 119.1(2) ?
C13B C12B C11B . . 123.2(2) ?
C14B C13B C12B . . 118.1(2) ?
C14B C13B H13B . . 121.0 ?
C12B C13B H13B . . 121.0 ?
C13B C14B C15B . . 120.6(2) ?
C13B C14B H14B . . 119.7 ?
C15B C14B H14B . . 119.7 ?
C16B C15B C14B . . 119.9(2) ?
C16B C15B H15B . . 120.1 ?
C14B C15B H15B . . 120.1 ?
C15B C16B C11B . . 120.9(2) ?
C15B C16B H16B . . 119.5 ?
C11B C16B H16B . . 119.5 ?
O2B C2B N1B . . 121.36(19) ?
O2B C2B C31B . . 122.12(19) ?
N1B C2B C31B . . 116.47(19) ?
N22B C21B C26B . . 125.1(2) ?
N22B C21B N1B . . 116.36(19) ?
C26B C21B N1B . . 118.6(2) ?
C21B N22B C23B . . 115.8(2) ?
N22B C23B C24B . . 123.4(2) ?
N22B C23B H23B . . 118.3 ?
C24B C23B H23B . . 118.3 ?
C25B C24B C23B . . 119.2(2) ?
C25B C24B H24B . . 120.4 ?
C23B C24B H24B . . 120.4 ?
C24B C25B C26B . . 118.8(2) ?
C24B C25B H25B . . 120.6 ?
C26B C25B H25B . . 120.6 ?
C25B C26B C21B . . 117.7(2) ?
C25B C26B H26B . . 121.2 ?
C21B C26B H26B . . 121.2 ?
C32B C31B C36B . . 117.2(2) ?
C32B C31B C2B . . 121.4(2) ?
C36B C31B C2B . . 121.3(2) ?
F32B C32B C33B . . 118.5(2) ?
F32B C32B C31B . . 118.4(2) ?
C33B C32B C31B . . 123.1(2) ?
C32B C33B C34B . . 118.3(2) ?
C32B C33B H33B . . 120.8 ?
C34B C33B H33B . . 120.8 ?
C33B C34B C35B . . 120.6(2) ?
C33B C34B H34B . . 119.7 ?
C35B C34B H34B . . 119.7 ?
C34B C35B C36B . . 119.7(2) ?
C34B C35B H35B . . 120.1 ?
C36B C35B H35B . . 120.1 ?
C35B C36B C31B . . 121.1(2) ?
C35B C36B H36B . . 119.5 ?
C31B C36B H36B . . 119.5 ?

loop_
_geom_bond_atom_site_label_1
_geom_bond_atom_site_label_2
_geom_bond_site_symmetry_2
_geom_bond_distance
_geom_bond_publ_flag
F12A C12A . 1.358(3) ?
O1A C1A . 1.211(2) ?
C1A N1A . 1.414(3) ?
C1A C11A . 1.488(3) ?
N1A C2A . 1.422(3) ?
N1A C21A . 1.439(3) ?
C11A C12A . 1.385(3) ?
C11A C16A . 1.392(3) ?
C12A C13A . 1.371(3) ?
C13A C14A . 1.380(4) ?
C13A H13A . 0.9500 ?
C14A C15A . 1.389(4) ?
C14A H14A . 0.9500 ?
C15A C16A . 1.380(3) ?
C15A H15A . 0.9500 ?
C16A H16A . 0.9500 ?
O2A C2A . 1.208(3) ?
C2A C31A . 1.485(3) ?
C21A N22A . 1.324(3) ?
C21A C26A . 1.385(3) ?
N22A C23A . 1.348(3) ?
C23A C24A . 1.372(4) ?
C23A H23A . 0.9500 ?
C24A C25A . 1.384(3) ?
C24A H24A . 0.9500 ?
C25A C26A . 1.373(3) ?
C25A H25A . 0.9500 ?
C26A H26A . 0.9500 ?
C31A C36A . 1.388(3) ?
C31A C32A . 1.399(3) ?
C32A C33A . 1.371(3) ?
C32A H32A . 0.9500 ?
C33A C34A . 1.384(3) ?
C33A H33A . 0.9500 ?
C34A C35A . 1.387(3) ?
C34A H34A . 0.9500 ?
C35A C36A . 1.384(3) ?
C35A H35A . 0.9500 ?
C36A H36A . 0.9500 ?
F12B C12B . 1.362(2) ?
O1B C1B . 1.214(2) ?
C1B N1B . 1.419(3) ?
C1B C11B . 1.491(3) ?
N1B C2B . 1.399(3) ?
N1B C21B . 1.444(3) ?
C11B C12B . 1.381(3) ?
C11B C16B . 1.397(3) ?
C12B C13B . 1.381(3) ?
C13B C14B . 1.381(3) ?
C13B H13B . 0.9500 ?
C14B C15B . 1.388(3) ?
C14B H14B . 0.9500 ?
C15B C16B . 1.378(3) ?
C15B H15B . 0.9500 ?
C16B H16B . 0.9500 ?
O2B C2B . 1.220(3) ?
C2B C31B . 1.489(3) ?
C21B N22B . 1.323(3) ?
C21B C26B . 1.387(3) ?
N22B C23B . 1.349(3) ?
C23B C24B . 1.380(3) ?
C23B H23B . 0.9500 ?
C24B C25B . 1.369(3) ?
C24B H24B . 0.9500 ?
C25B C26B . 1.381(3) ?
C25B H25B . 0.9500 ?
C26B H26B . 0.9500 ?
F32B C32B . 1.360(3) ?
C31B C32B . 1.386(3) ?
C31B C36B . 1.391(3) ?
C32B C33B . 1.374(3) ?
C33B C34B . 1.381(3) ?
C33B H33B . 0.9500 ?
C34B C35B . 1.383(3) ?
C34B H34B . 0.9500 ?
C35B C36B . 1.383(3) ?
C35B H35B . 0.9500 ?
C36B H36B . 0.9500 ?

loop_
_geom_hbond_atom_site_label_D
_geom_hbond_atom_site_label_H
_geom_hbond_atom_site_label_A
_geom_hbond_site_symmetry_A
_geom_hbond_distance_DH
_geom_hbond_distance_HA
_geom_hbond_distance_DA
_geom_hbond_angle_DHA
_geom_hbond_publ_flag
C13A H13A O1B 3_656 0.95 2.41 3.201(3) 141 yes
C14A H14A O2A 3_656 0.95 2.59 3.493(3) 158 yes
C16A H16A O2B . 0.95 2.54 3.488(3) 174 yes
C33A H33A O2B 4_566 0.95 2.56 3.435(3) 154 yes
C34A H34A O1A 4_566 0.95 2.47 3.194(3) 133 yes
C35A H35A Cg1 4_666 0.95 2.88 3.591(3) 133 yes
C16B H16B O2A . 0.95 2.51 3.456(3) 172 yes
C25B H25B O2B 1_455 0.95 2.50 3.434(3) 169 yes

loop_
_geom_torsion_atom_site_label_1
_geom_torsion_atom_site_label_2
_geom_torsion_atom_site_label_3
_geom_torsion_atom_site_label_4
_geom_torsion_site_symmetry_1
_geom_torsion_site_symmetry_2
_geom_torsion_site_symmetry_3
_geom_torsion_site_symmetry_4
_geom_torsion
_geom_torsion_publ_flag
O1A C1A N1A C2A . . . . 150.7(2) ?
C11A C1A N1A C2A . . . . -31.0(3) ?
O1A C1A N1A C21A . . . . -8.8(3) ?
C11A C1A N1A C21A . . . . 169.5(2) ?
O1A C1A C11A C12A . . . . 137.7(2) ?
N1A C1A C11A C12A . . . . -40.6(3) ?
O1A C1A C11A C16A . . . . -40.0(3) ?
N1A C1A C11A C16A . . . . 141.7(2) ?
C16A C11A C12A F12A . . . . 178.5(2) ?
C1A C11A C12A F12A . . . . 0.8(3) ?
C16A C11A C12A C13A . . . . -1.4(4) ?
C1A C11A C12A C13A . . . . -179.1(2) ?
F12A C12A C13A C14A . . . . 179.0(2) ?
C11A C12A C13A C14A . . . . -1.1(4) ?
C12A C13A C14A C15A . . . . 2.2(4) ?
C13A C14A C15A C16A . . . . -0.8(4) ?
C14A C15A C16A C11A . . . . -1.8(4) ?
C12A C11A C16A C15A . . . . 2.8(4) ?
C1A C11A C16A C15A . . . . -179.3(2) ?
C1A N1A C21A N22A . . . . 123.0(2) ?
C2A N1A C21A N22A . . . . -37.3(3) ?
C1A N1A C21A C26A . . . . -56.5(3) ?
C2A N1A C21A C26A . . . . 143.2(2) ?
C26A C21A N22A C23A . . . . -0.3(3) ?
N1A C21A N22A C23A . . . . -179.74(18) ?
C21A N22A C23A C24A . . . . 1.3(3) ?
N22A C23A C24A C25A . . . . -1.7(4) ?
C23A C24A C25A C26A . . . . 1.0(3) ?
C24A C25A C26A C21A . . . . -0.1(3) ?
N22A C21A C26A C25A . . . . -0.3(3) ?
N1A C21A C26A C25A . . . . 179.12(19) ?
C1A N1A C2A O2A . . . . -23.5(3) ?
C21A N1A C2A O2A . . . . 136.3(2) ?
C1A N1A C2A C31A . . . . 153.5(2) ?
C21A N1A C2A C31A . . . . -46.8(3) ?
O2A C2A C31A C36A . . . . 132.2(2) ?
N1A C2A C31A C36A . . . . -44.8(3) ?
O2A C2A C31A C32A . . . . -40.7(3) ?
N1A C2A C31A C32A . . . . 142.4(2) ?
C36A C31A C32A C33A . . . . -2.1(3) ?
C2A C31A C32A C33A . . . . 171.1(2) ?
C31A C32A C33A C34A . . . . 0.1(3) ?
C32A C33A C34A C35A . . . . 1.4(3) ?
C33A C34A C35A C36A . . . . -0.9(3) ?
C34A C35A C36A C31A . . . . -1.2(3) ?
C32A C31A C36A C35A . . . . 2.6(3) ?
C2A C31A C36A C35A . . . . -170.4(2) ?
O1B C1B N1B C2B . . . . -147.0(2) ?
C11B C1B N1B C2B . . . . 37.8(3) ?
O1B C1B N1B C21B . . . . 21.0(3) ?
C11B C1B N1B C21B . . . . -154.2(2) ?
O1B C1B C11B C12B . . . . -135.7(2) ?
N1B C1B C11B C12B . . . . 39.5(3) ?
O1B C1B C11B C16B . . . . 32.8(3) ?
N1B C1B C11B C16B . . . . -152.0(2) ?
C16B C11B C12B F12B . . . . -178.99(18) ?
C1B C11B C12B F12B . . . . -10.5(3) ?
C16B C11B C12B C13B . . . . -1.7(3) ?
C1B C11B C12B C13B . . . . 166.9(2) ?
F12B C12B C13B C14B . . . . 178.6(2) ?
C11B C12B C13B C14B . . . . 1.2(4) ?
C12B C13B C14B C15B . . . . 0.7(4) ?
C13B C14B C15B C16B . . . . -2.0(4) ?
C14B C15B C16B C11B . . . . 1.6(4) ?
C12B C11B C16B C15B . . . . 0.2(3) ?
C1B C11B C16B C15B . . . . -169.2(2) ?
C1B N1B C2B O2B . . . . 14.6(3) ?
C21B N1B C2B O2B . . . . -153.0(2) ?
C1B N1B C2B C31B . . . . -162.91(19) ?
C21B N1B C2B C31B . . . . 29.5(3) ?
C2B N1B C21B N22B . . . . 45.8(3) ?
C1B N1B C21B N22B . . . . -122.3(2) ?
C2B N1B C21B C26B . . . . -134.4(2) ?
C1B N1B C21B C26B . . . . 57.5(3) ?
C26B C21B N22B C23B . . . . 0.9(3) ?
N1B C21B N22B C23B . . . . -179.40(18) ?
C21B N22B C23B C24B . . . . -1.4(3) ?
N22B C23B C24B C25B . . . . 0.7(3) ?
C23B C24B C25B C26B . . . . 0.7(3) ?
C24B C25B C26B C21B . . . . -1.2(3) ?
N22B C21B C26B C25B . . . . 0.4(3) ?
N1B C21B C26B C25B . . . . -179.31(18) ?
O2B C2B C31B C32B . . . . 51.8(3) ?
N1B C2B C31B C32B . . . . -130.8(2) ?
O2B C2B C31B C36B . . . . -123.1(2) ?
N1B C2B C31B C36B . . . . 54.4(3) ?
C36B C31B C32B F32B . . . . -178.40(19) ?
C2B C31B C32B F32B . . . . 6.5(3) ?
C36B C31B C32B C33B . . . . -0.3(3) ?
C2B C31B C32B C33B . . . . -175.4(2) ?
F32B C32B C33B C34B . . . . 179.9(2) ?
C31B C32B C33B C34B . . . . 1.8(4) ?
C32B C33B C34B C35B . . . . -1.5(4) ?
C33B C34B C35B C36B . . . . -0.2(4) ?
C34B C35B C36B C31B . . . . 1.8(3) ?
C32B C31B C36B C35B . . . . -1.5(3) ?
C2B C31B C36B C35B . . . . 173.6(2) ?
